data_2216395
loop_
_publ_author_name
'Olesia V. Moroz'
'Svitlana V. Shishkina'
'Viktor A. Trush'
'Tetyana Yu. Sliva'
'Volodymyr M. Amirkhanov'

_publ_section_title
<i>catena</i>-Poly[neodymate(III)bis[\m-dimethyl(phenylsulfonyl)amidophosphato]sodium(I)bis[\m-dimethyl(phenylsulfonyl)amidophosphato]]
_journal_coeditor_code CV2351
_journal_issue 12
_journal_name_full 'Acta Crystallographica Section E'
_journal_page_first m3175
_journal_page_last m3176
_journal_paper_doi 10.1107/S1600536807060023
_journal_volume 63
_journal_year 2007
_chemical_formula_iupac '[Na Nd (C8 H11 N O5 P S)4]'
_chemical_formula_moiety 'C32 H44 N4 Na Nd O20 P4 S4'
_chemical_formula_sum 'C32 H44 N4 Na Nd O20 P4 S4'
_chemical_formula_weight 1224.10
_chemical_name_systematic
;
catena-Poly[neodymate(III)bis[\m-dimethyl(phenylsulfonyl)amidophosphato]-\
sodium(I)bis[\m-dimethyl(phenylsulfonyl)amidophosphato]]
;
_space_group_IT_number 19
_symmetry_cell_setting orthorhombic
_symmetry_space_group_name_Hall 'P 2ac 2ab'
_symmetry_space_group_name_H-M 'P 21 21 21'
_atom_sites_solution_hydrogens geom
_atom_sites_solution_primary direct
_atom_sites_solution_secondary difmap
_audit_creation_method SHELXL-97
_cell_angle_alpha 90.00
_cell_angle_beta 90.00
_cell_angle_gamma 90.00
_cell_formula_units_Z 8
_cell_length_a 20.276(2)
_cell_length_b 21.9129(9)
_cell_length_c 22.058(2)
_cell_measurement_reflns_used 18882
_cell_measurement_temperature 293(2)
_cell_measurement_theta_max 35.7
_cell_measurement_theta_min 2.8
_cell_volume 9800.5(14)
_computing_cell_refinement 'CrysAlis RED (Oxford Diffraction, 2006)'
_computing_data_collection 'CrysAlis CCD (Oxford Diffraction, 2006)'
_computing_data_reduction 'CrysAlis RED (Oxford Diffraction, 2006)'
_computing_molecular_graphics 'ORTEP-3 (Farrugia, 1997)'
_computing_publication_material 'WinGX (Farrugia, 1999)'
_computing_structure_refinement 'SHELXL97 (Sheldrick, 1997)'
_computing_structure_solution 'SHELXS97 (Sheldrick, 1997)'
_diffrn_ambient_temperature 293(2)
_diffrn_detector_area_resol_mean 16.1827
_diffrn_measured_fraction_theta_full 0.995
_diffrn_measured_fraction_theta_max 0.993
_diffrn_measurement_device_type 'Oxford Diffraction Xcalibur-3'
_diffrn_measurement_method \w-scans
_diffrn_radiation_monochromator graphite
_diffrn_radiation_source 'Enhance (Mo) X-ray Source'
_diffrn_radiation_type MoK\a
_diffrn_radiation_wavelength 0.71073
_diffrn_reflns_av_R_equivalents 0.0472
_diffrn_reflns_av_sigmaI/netI 0.0831
_diffrn_reflns_limit_h_max 30
_diffrn_reflns_limit_h_min -30
_diffrn_reflns_limit_k_max 33
_diffrn_reflns_limit_k_min -32
_diffrn_reflns_limit_l_max 33
_diffrn_reflns_limit_l_min -32
_diffrn_reflns_number 104650
_diffrn_reflns_theta_full 25.00
_diffrn_reflns_theta_max 32.50
_diffrn_reflns_theta_min 2.62
_diffrn_standards_interval_count 50
_diffrn_standards_number 2
_exptl_absorpt_coefficient_mu 1.445
_exptl_absorpt_correction_T_max 0.855
_exptl_absorpt_correction_T_min 0.705
_exptl_absorpt_correction_type multi-scan
_exptl_absorpt_process_details '(Blessing, 1995)'
_exptl_crystal_colour violet
_exptl_crystal_density_diffrn 1.659
_exptl_crystal_density_method 'not measured'
_exptl_crystal_description prism
_exptl_crystal_F_000 4952
_exptl_crystal_size_max 0.5
_exptl_crystal_size_mid 0.2
_exptl_crystal_size_min 0.1
_refine_diff_density_max 4.500
_refine_diff_density_min -1.952
_refine_ls_abs_structure_details 'Flack (1983), 15958 Friedel pairs'
_refine_ls_abs_structure_Flack -0.063(8)
_refine_ls_extinction_method none
_refine_ls_goodness_of_fit_ref 0.895
_refine_ls_hydrogen_treatment constr
_refine_ls_matrix_type full
_refine_ls_number_parameters 1189
_refine_ls_number_reflns 34763
_refine_ls_number_restraints 0
_refine_ls_restrained_S_all 0.895
_refine_ls_R_factor_all 0.1085
_refine_ls_R_factor_gt 0.0535
_refine_ls_shift/su_max 0.078
_refine_ls_shift/su_mean 0.003
_refine_ls_structure_factor_coef Fsqd
_refine_ls_weighting_details 'calc w=1/[\s^2^(Fo^2^)+(0.0935P)^2^+0.0000P] where P=(Fo^2^+2Fc^2^)/3'
_refine_ls_weighting_scheme calc
_refine_ls_wR_factor_gt 0.1286
_refine_ls_wR_factor_ref 0.1518
_reflns_number_gt 20694
_reflns_number_total 34763
_reflns_threshold_expression >2sigma(I)
_cod_data_source_file cv2351.cif
_cod_data_source_block I
_cod_database_code 2216395
_cod_database_fobs_code 2216395

loop_
_symmetry_equiv_pos_as_xyz
'x, y, z'
'-x+1/2, -y, z+1/2'
'x+1/2, -y+1/2, -z'
'-x, y+1/2, -z+1/2'

loop_
_atom_site_type_symbol
_atom_site_label
_atom_site_fract_x
_atom_site_fract_y
_atom_site_fract_z
_atom_site_U_iso_or_equiv
_atom_site_adp_type
_atom_site_calc_flag
_atom_site_refinement_flags
_atom_site_occupancy
Na Na1A 0.31989(10) -0.00395(10) 0.00630(8) 0.0228(4) Uani d . 1
Na Na1B -0.25624(12) 0.05492(10) 0.24305(9) 0.0308(5) Uani d . 1
Nd Nd1A 0.248935(14) 0.043855(11) 0.255686(10) 0.01692(5) Uani d . 1
Nd Nd1B -0.242758(13) -0.001980(12) 0.493901(11) 0.01890(6) Uani d . 1
S S1A 0.30001(6) 0.12309(6) 0.11316(6) 0.0190(2) Uani d . 1
P P1A 0.38553(7) 0.14088(6) 0.21158(6) 0.0215(3) Uani d . 1
S S4A 0.32373(7) -0.05224(6) 0.13521(6) 0.0214(3) Uani d . 1
S S2A 0.19740(6) 0.12772(6) 0.39493(6) 0.0201(2) Uani d . 1
S S3A 0.17303(6) -0.04805(6) 0.37917(5) 0.0179(2) Uani d . 1
P P3A 0.30991(6) -0.04396(7) 0.38386(6) 0.0180(2) Uani d . 1
S S3B -0.15431(7) -0.01199(7) 0.34484(6) 0.0264(3) Uani d . 1
S S1B -0.33835(7) -0.07169(6) 0.62316(6) 0.0240(3) Uani d . 1
S S4B -0.14056(7) 0.00743(8) 0.63551(7) 0.0302(3) Uani d . 1
P P2B -0.37113(7) -0.04943(7) 0.38790(6) 0.0213(3) Uani d . 1
S S2B -0.33767(7) 0.07335(6) 0.36820(6) 0.0230(3) Uani d . 1
P P2A 0.11519(7) 0.14624(7) 0.29394(6) 0.0234(3) Uani d . 1
P P4A 0.18659(7) -0.04864(7) 0.13143(6) 0.0227(3) Uani d . 1
P P1B -0.36680(7) 0.05289(7) 0.60228(6) 0.0218(3) Uani d . 1
P P3B -0.12031(7) 0.09140(7) 0.41599(7) 0.0267(3) Uani d . 1
P P4B -0.10897(8) -0.09204(8) 0.55909(7) 0.0309(3) Uani d . 1
O O14A 0.17013(17) -0.01282(17) 0.32340(16) 0.0199(7) Uani d . 1
O O19A 0.32611(19) -0.01557(18) 0.19049(17) 0.0232(8) Uani d . 1
O O1A 0.25385(18) 0.09189(15) 0.15375(13) 0.0192(6) Uani d . 1
O O4A 0.33863(18) 0.11358(17) 0.25542(17) 0.0216(8) Uani d . 1
O O9A 0.24397(19) 0.09624(14) 0.35513(14) 0.0200(6) Uani d . 1
O O13A 0.35939(18) -0.01317(19) 0.42924(17) 0.0256(8) Uani d . 1
O O11B -0.15789(19) 0.06905(18) 0.46978(18) 0.0267(8) Uani d . 1
O O16A 0.18266(18) -0.02189(19) 0.19306(16) 0.0231(8) Uani d . 1
O O6A 0.16206(18) 0.11558(18) 0.25205(18) 0.0243(8) Uani d . 1
O O20A 0.3783(2) -0.04113(19) 0.09404(18) 0.0292(9) Uani d . 1
O O1B -0.32340(17) 0.05402(17) 0.54805(16) 0.0211(7) Uani d . 1
O O11A 0.31541(18) -0.01940(17) 0.32081(16) 0.0200(8) Uani d . 1
O O4B -0.29617(19) -0.07223(17) 0.56942(17) 0.0236(8) Uani d . 1
O O17A 0.1611(2) -0.11590(19) 0.1343(2) 0.0368(11) Uani d . 1
O O5A 0.30675(19) 0.09454(17) 0.05458(16) 0.0247(8) Uani d . 1
O O2A 0.45775(18) 0.11663(19) 0.22033(18) 0.0272(8) Uani d . 1
O O15A 0.11878(18) -0.03708(18) 0.42070(16) 0.0238(8) Uani d . 1
O O19B -0.18847(19) 0.02765(19) 0.59044(17) 0.0280(9) Uani d . 1
O O18A 0.1364(2) -0.01928(19) 0.08576(19) 0.0310(9) Uani d . 1
O O6B -0.32740(18) -0.05602(17) 0.44166(16) 0.0228(8) Uani d . 1
O O9B -0.29341(18) 0.07156(17) 0.42016(17) 0.0238(8) Uani d . 1
O O10A 0.1876(2) 0.09848(18) 0.45320(17) 0.0278(8) Uani d . 1
O O10B -0.3112(2) 0.10557(19) 0.31667(18) 0.0298(9) Uani d . 1
O O8A 0.04239(19) 0.12444(19) 0.28378(18) 0.0287(9) Uani d . 1
O O3B -0.4405(2) 0.0679(2) 0.5854(2) 0.0354(10) Uani d . 1
O O2B -0.3559(2) 0.10833(18) 0.64584(18) 0.0279(9) Uani d . 1
O O14B -0.19272(17) -0.03540(17) 0.39616(16) 0.0235(8) Uani d . 1
O O16B -0.16265(19) -0.07776(19) 0.51560(17) 0.0273(8) Uani d . 1
O O8B -0.3681(2) -0.10607(18) 0.34444(18) 0.0282(9) Uani d . 1
O O3A 0.3933(2) 0.21049(19) 0.2281(2) 0.0315(9) Uani d . 1
O O12A 0.3344(2) -0.11157(17) 0.38361(17) 0.0249(8) Uani d . 1
O O7A 0.1108(2) 0.2149(2) 0.2746(2) 0.0401(11) Uani d . 1
O O15B -0.1914(2) -0.0096(2) 0.28950(18) 0.0378(10) Uani d . 1
O O5B -0.3090(2) -0.1023(2) 0.67577(18) 0.0330(10) Uani d . 1
N N3A 0.2390(2) -0.03994(18) 0.41528(16) 0.0191(8) Uani d . 1
O O20B -0.1689(2) -0.0003(2) 0.6944(2) 0.0469(13) Uani d . 1
O O7B -0.44491(19) -0.0548(2) 0.41161(19) 0.0374(10) Uani d . 1
O O13B -0.0474(2) 0.1064(2) 0.4320(2) 0.0428(12) Uani d . 1
N N2A 0.1294(2) 0.1408(2) 0.3644(2) 0.0273(10) Uani d . 1
N N1B -0.3645(2) -0.0068(2) 0.6408(2) 0.0274(10) Uani d . 1
N N1A 0.3690(2) 0.1333(2) 0.1413(2) 0.0235(9) Uani d . 1
O O12B -0.1481(3) 0.1555(2) 0.3984(2) 0.0409(11) Uani d . 1
N N4A 0.2575(2) -0.04653(19) 0.09954(17) 0.0237(8) Uani d . 1
N N3B -0.1200(2) 0.0490(2) 0.3569(2) 0.0319(11) Uani d . 1
O O18B -0.1122(3) -0.1594(2) 0.5830(2) 0.0531(14) Uani d . 1
C C27A 0.3299(3) -0.1283(2) 0.1613(2) 0.0217(10) Uani d . 1
O O17B -0.0437(2) -0.0923(3) 0.5218(3) 0.0613(16) Uani d . 1
C C3A 0.2634(3) 0.1951(2) 0.1001(2) 0.0217(10) Uani d . 1
N N2B -0.3626(2) 0.0090(2) 0.3458(2) 0.0288(11) Uani d . 1
C C11A 0.2363(3) 0.1988(2) 0.4112(2) 0.0217(10) Uani d . 1
C C1A 0.4692(3) 0.0509(3) 0.2174(3) 0.0333(13) Uani d . 1
H H1AA 0.5153 0.0427 0.2231 0.050 Uiso calc R 1
H H1AB 0.4557 0.0358 0.1784 0.050 Uiso calc R 1
H H1AC 0.4442 0.0309 0.2485 0.050 Uiso calc R 1
C C5A 0.2618(4) 0.2887(3) 0.0448(3) 0.0364(15) Uani d . 1
H H5AA 0.2803 0.3147 0.0162 0.044 Uiso calc R 1
C C19A 0.1694(2) -0.1250(2) 0.3557(2) 0.0216(10) Uani d . 1
C C11B -0.4077(3) 0.1155(3) 0.3909(3) 0.0253(11) Uani d . 1
C C10A 0.0301(3) 0.0590(3) 0.2793(3) 0.0359(14) Uani d . 1
H H10A -0.0162 0.0520 0.2735 0.054 Uiso calc R 1
H H10B 0.0443 0.0394 0.3160 0.054 Uiso calc R 1
H H10C 0.0542 0.0426 0.2456 0.054 Uiso calc R 1
C C28A 0.3402(3) -0.1406(2) 0.2219(3) 0.0288(12) Uani d . 1
H H28A 0.3433 -0.1086 0.2493 0.035 Uiso calc R 1
C C16B -0.4551(3) 0.1321(3) 0.3486(3) 0.0287(12) Uani d . 1
H H16A -0.4507 0.1205 0.3082 0.034 Uiso calc R 1
C C4B -0.4504(3) -0.1362(3) 0.6504(3) 0.0290(12) Uani d . 1
H H4BA -0.4425 -0.1257 0.6906 0.035 Uiso calc R 1
C C19B -0.0907(3) -0.0650(3) 0.3314(3) 0.0290(12) Uani d . 1
C C18A 0.3639(3) 0.0523(3) 0.4349(3) 0.0374(15) Uani d . 1
H H18A 0.3966 0.0624 0.4646 0.056 Uiso calc R 1
H H18B 0.3219 0.0683 0.4472 0.056 Uiso calc R 1
H H18C 0.3760 0.0696 0.3965 0.056 Uiso calc R 1
C C8A 0.2089(3) 0.2137(3) 0.1332(3) 0.0272(11) Uani d . 1
H H8AA 0.1921 0.1891 0.1639 0.033 Uiso calc R 1
C C10B -0.3090(3) -0.1170(3) 0.3087(3) 0.0313(13) Uani d . 1
H H10D -0.3149 -0.1530 0.2846 0.047 Uiso calc R 1
H H10E -0.2720 -0.1224 0.3353 0.047 Uiso calc R 1
H H10F -0.3011 -0.0826 0.2827 0.047 Uiso calc R 1
C C12A 0.2913(3) 0.2162(3) 0.3778(3) 0.0271(12) Uani d . 1
H H12A 0.3067 0.1921 0.3461 0.033 Uiso calc R 1
C C15A 0.2433(3) 0.2885(2) 0.4717(3) 0.0349(13) Uani d . 1
H H15A 0.2278 0.3129 0.5031 0.042 Uiso calc R 1
C C6A 0.2065(4) 0.3067(3) 0.0757(3) 0.0412(16) Uani d . 1
H H6AA 0.1868 0.3440 0.0670 0.049 Uiso calc R 1
C C22A 0.1722(3) -0.2462(3) 0.3219(3) 0.0363(14) Uani d . 1
H H22A 0.1734 -0.2871 0.3106 0.044 Uiso calc R 1
N N4B -0.1010(3) -0.0482(3) 0.6160(3) 0.0413(14) Uani d . 1
C C14B -0.5162(3) 0.1834(3) 0.4265(3) 0.0334(13) Uani d . 1
H H14A -0.5531 0.2058 0.4382 0.040 Uiso calc R 1
C C4A 0.2902(3) 0.2331(3) 0.0553(3) 0.0329(13) Uani d . 1
H H4AA 0.3268 0.2207 0.0331 0.040 Uiso calc R 1
C C12B -0.4146(3) 0.1326(3) 0.4511(3) 0.0325(14) Uani d . 1
H H12B -0.3832 0.1209 0.4796 0.039 Uiso calc R 1
C C5B -0.5047(3) -0.1709(3) 0.6350(3) 0.0383(15) Uani d . 1
H H5BA -0.5330 -0.1844 0.6653 0.046 Uiso calc R 1
C C8B -0.4208(3) -0.1306(3) 0.5448(3) 0.0296(12) Uani d . 1
H H8BA -0.3933 -0.1158 0.5144 0.036 Uiso calc R 1
C C16A 0.2110(3) 0.2350(3) 0.4578(3) 0.0313(13) Uani d . 1
H H16B 0.1733 0.2233 0.4788 0.038 Uiso calc R 1
C C13B -0.4696(3) 0.1681(3) 0.4689(3) 0.0377(15) Uani d . 1
H H13A -0.4741 0.1809 0.5089 0.045 Uiso calc R 1
C C26A 0.1342(3) 0.0468(3) 0.0749(3) 0.0320(13) Uani d . 1
H H26A 0.1004 0.0558 0.0457 0.048 Uiso calc R 1
H H26B 0.1761 0.0603 0.0597 0.048 Uiso calc R 1
H H26C 0.1245 0.0675 0.1122 0.048 Uiso calc R 1
C C23A 0.1806(3) -0.2011(3) 0.2791(3) 0.0362(15) Uani d . 1
H H23A 0.1877 -0.2119 0.2388 0.043 Uiso calc R 1
C C14A 0.2988(3) 0.3065(3) 0.4392(3) 0.0357(14) Uani d . 1
H H14B 0.3198 0.3430 0.4486 0.043 Uiso calc R 1
C C3B -0.4077(3) -0.1171(2) 0.6048(3) 0.0260(11) Uani d . 1
C C15B -0.5092(3) 0.1662(3) 0.3672(3) 0.0361(14) Uani d . 1
H H15B -0.5410 0.1775 0.3390 0.043 Uiso calc R 1
C C20A 0.1611(3) -0.1704(3) 0.3991(3) 0.0350(14) Uani d . 1
H H20A 0.1550 -0.1601 0.4396 0.042 Uiso calc R 1
C C29B -0.0171(3) 0.1440(3) 0.5958(3) 0.0423(16) Uani d . 1
H H29A -0.0028 0.1646 0.5613 0.051 Uiso calc R 1
C C24A 0.1787(3) -0.1395(3) 0.2952(3) 0.0293(12) Uani d . 1
H H24A 0.1836 -0.1091 0.2661 0.035 Uiso calc R 1
C C28B -0.0614(3) 0.0964(3) 0.5904(3) 0.0345(14) Uani d . 1
H H28B -0.0765 0.0841 0.5525 0.041 Uiso calc R 1
C C24B -0.0672(3) -0.0996(3) 0.3792(3) 0.0359(14) Uani d . 1
H H24B -0.0847 -0.0948 0.4179 0.043 Uiso calc R 1
C C20B -0.0647(3) -0.0707(3) 0.2736(3) 0.0397(16) Uani d . 1
H H20B -0.0807 -0.0470 0.2418 0.048 Uiso calc R 1
C C31A 0.3280(4) -0.2347(3) 0.1408(4) 0.049(2) Uani d . 1
H H31A 0.3238 -0.2665 0.1132 0.059 Uiso calc R 1
C C13A 0.3227(3) 0.2704(3) 0.3930(3) 0.0364(15) Uani d . 1
H H13B 0.3602 0.2824 0.3719 0.044 Uiso calc R 1
C C27B -0.0828(3) 0.0675(3) 0.6423(3) 0.0288(12) Uani d . 1
C C7B -0.4749(3) -0.1661(3) 0.5300(3) 0.0377(15) Uani d . 1
H H7BA -0.4827 -0.1767 0.4898 0.045 Uiso calc R 1
C C29A 0.3460(4) -0.1999(3) 0.2423(3) 0.0385(15) Uani d . 1
H H29B 0.3547 -0.2079 0.2829 0.046 Uiso calc R 1
C C31B -0.0147(4) 0.1321(3) 0.7028(4) 0.0465(19) Uani d . 1
H H31B 0.0012 0.1442 0.7405 0.056 Uiso calc R 1
C C23B -0.0174(3) -0.1412(3) 0.3685(4) 0.0488(19) Uani d . 1
H H23B -0.0013 -0.1651 0.4001 0.059 Uiso calc R 1
C C6B -0.5177(3) -0.1861(3) 0.5756(3) 0.0410(16) Uani d . 1
H H6BA -0.5546 -0.2094 0.5659 0.049 Uiso calc R 1
C C21B -0.0157(4) -0.1112(4) 0.2642(4) 0.054(2) Uani d . 1
H H21A 0.0022 -0.1150 0.2255 0.064 Uiso calc R 1
C C1B -0.2946(4) 0.1154(3) 0.6781(3) 0.0393(16) Uani d . 1
H H1BA -0.2964 0.1516 0.7025 0.059 Uiso calc R 1
H H1BB -0.2590 0.1188 0.6496 0.059 Uiso calc R 1
H H1BC -0.2875 0.0806 0.7036 0.059 Uiso calc R 1
C C17A 0.3338(4) -0.1480(3) 0.4382(3) 0.0423(16) Uani d . 1
H H17A 0.3505 -0.1880 0.4295 0.063 Uiso calc R 1
H H17B 0.2894 -0.1511 0.4531 0.063 Uiso calc R 1
H H17C 0.3610 -0.1289 0.4684 0.063 Uiso calc R 1
C C21A 0.1621(4) -0.2304(3) 0.3814(3) 0.0409(16) Uani d . 1
H H21B 0.1557 -0.2609 0.4102 0.049 Uiso calc R 1
C C30B 0.0062(4) 0.1613(3) 0.6519(4) 0.0467(18) Uani d . 1
H H30A 0.0364 0.1931 0.6549 0.056 Uiso calc R 1
C C32B -0.0603(3) 0.0837(3) 0.6986(3) 0.0359(14) Uani d . 1
H H32A -0.0747 0.0633 0.7331 0.043 Uiso calc R 1
C C30A 0.3386(3) -0.2479(3) 0.2009(3) 0.0406(16) Uani d . 1
H H30B 0.3408 -0.2882 0.2139 0.049 Uiso calc R 1
C C32A 0.3235(4) -0.1758(3) 0.1210(3) 0.0436(18) Uani d . 1
H H32B 0.3162 -0.1677 0.0802 0.052 Uiso calc R 1
C C7A 0.1799(3) 0.2690(3) 0.1201(3) 0.0377(15) Uani d . 1
H H7AA 0.1423 0.2812 0.1411 0.045 Uiso calc R 1
C C18B 0.0010(4) 0.0596(4) 0.4399(4) 0.057(2) Uani d . 1
H H18D 0.0426 0.0778 0.4501 0.085 Uiso calc R 1
H H18E 0.0053 0.0368 0.4030 0.085 Uiso calc R 1
H H18F -0.0125 0.0328 0.4720 0.085 Uiso calc R 1
C C2A 0.4342(4) 0.2487(4) 0.1891(4) 0.056(2) Uani d . 1
H H2AA 0.4348 0.2896 0.2047 0.084 Uiso calc R 1
H H2AB 0.4164 0.2488 0.1488 0.084 Uiso calc R 1
H H2AC 0.4783 0.2328 0.1883 0.084 Uiso calc R 1
C C25A 0.1546(4) -0.1524(3) 0.0805(4) 0.054(2) Uani d . 1
H H25A 0.1384 -0.1921 0.0911 0.081 Uiso calc R 1
H H25B 0.1969 -0.1563 0.0612 0.081 Uiso calc R 1
H H25C 0.1243 -0.1332 0.0531 0.081 Uiso calc R 1
C C22B 0.0087(4) -0.1475(4) 0.3104(4) 0.059(3) Uani d . 1
H H22B 0.0421 -0.1755 0.3028 0.070 Uiso calc R 1
C C25B 0.0208(4) -0.0957(5) 0.5471(4) 0.074(3) Uani d . 1
H H25D 0.0529 -0.0950 0.5151 0.112 Uiso calc R 1
H H25E 0.0252 -0.1329 0.5697 0.112 Uiso calc R 1
H H25F 0.0277 -0.0615 0.5735 0.112 Uiso calc R 1
C C17B -0.1336(6) 0.1828(4) 0.3428(4) 0.077(3) Uani d . 1
H H17D -0.1551 0.2218 0.3405 0.116 Uiso calc R 1
H H17E -0.1489 0.1572 0.3105 0.116 Uiso calc R 1
H H17F -0.0867 0.1883 0.3393 0.116 Uiso calc R 1
C C2B -0.4780(4) 0.0260(4) 0.5525(4) 0.056(2) Uani d . 1
H H2BA -0.5215 0.0420 0.5463 0.084 Uiso calc R 1
H H2BB -0.4808 -0.0117 0.5746 0.084 Uiso calc R 1
H H2BC -0.4574 0.0187 0.5140 0.084 Uiso calc R 1
C C9B -0.4991(3) -0.0479(4) 0.3695(3) 0.059(2) Uani d . 1
H H9BA -0.5401 -0.0526 0.3907 0.088 Uiso calc R 1
H H9BB -0.4958 -0.0785 0.3385 0.088 Uiso calc R 1
H H9BC -0.4972 -0.0082 0.3513 0.088 Uiso calc R 1
C C9A 0.0787(6) 0.2570(4) 0.3137(5) 0.081(3) Uani d . 1
H H9AA 0.0798 0.2970 0.2959 0.122 Uiso calc R 1
H H9AB 0.1009 0.2578 0.3522 0.122 Uiso calc R 1
H H9AC 0.0337 0.2447 0.3195 0.122 Uiso calc R 1
C C26B -0.1582(6) -0.1736(4) 0.6266(5) 0.082(3) Uani d . 1
H H26D -0.1546 -0.2160 0.6370 0.124 Uiso calc R 1
H H26E -0.2017 -0.1655 0.6111 0.124 Uiso calc R 1
H H26F -0.1506 -0.1491 0.6620 0.124 Uiso calc R 1

loop_
_atom_site_aniso_label
_atom_site_aniso_U_11
_atom_site_aniso_U_22
_atom_site_aniso_U_33
_atom_site_aniso_U_12
_atom_site_aniso_U_13
_atom_site_aniso_U_23
Na1A 0.0243(9) 0.0283(12) 0.0158(9) -0.0001(9) -0.0007(7) -0.0010(8)
Na1B 0.0395(14) 0.0298(11) 0.0232(10) 0.0019(11) 0.0037(11) 0.0036(8)
Nd1A 0.01981(12) 0.01566(10) 0.01529(10) 0.00057(13) -0.00040(10) 0.00040(8)
Nd1B 0.01793(11) 0.02086(12) 0.01791(11) 0.00030(13) -0.00023(9) 0.00121(8)
S1A 0.0194(6) 0.0183(6) 0.0194(6) -0.0004(4) 0.0011(4) 0.0012(4)
P1A 0.0164(6) 0.0216(7) 0.0266(7) -0.0012(5) -0.0009(5) -0.0012(5)
S4A 0.0295(7) 0.0220(7) 0.0127(6) 0.0062(5) -0.0012(5) -0.0016(5)
S2A 0.0222(6) 0.0169(6) 0.0212(6) -0.0008(5) 0.0022(5) -0.0009(4)
S3A 0.0184(5) 0.0189(6) 0.0162(6) -0.0003(5) 0.0009(4) 0.0017(4)
P3A 0.0190(6) 0.0192(7) 0.0158(6) -0.0003(5) -0.0039(4) 0.0019(5)
S3B 0.0278(7) 0.0296(8) 0.0217(6) 0.0046(6) 0.0070(5) 0.0010(5)
S1B 0.0250(7) 0.0231(7) 0.0240(6) -0.0016(5) 0.0005(5) 0.0030(5)
S4B 0.0313(7) 0.0356(9) 0.0237(7) -0.0061(6) -0.0101(5) 0.0024(6)
P2B 0.0193(6) 0.0244(7) 0.0201(6) 0.0005(5) -0.0003(5) -0.0015(5)
S2B 0.0232(6) 0.0246(7) 0.0211(6) 0.0044(5) 0.0011(5) 0.0032(5)
P2A 0.0208(7) 0.0223(7) 0.0271(7) 0.0023(5) 0.0009(5) 0.0013(5)
P4A 0.0296(7) 0.0180(7) 0.0204(7) -0.0020(6) -0.0095(5) -0.0009(5)
P1B 0.0231(6) 0.0227(7) 0.0197(6) -0.0007(5) 0.0014(5) -0.0008(5)
P3B 0.0265(7) 0.0220(7) 0.0317(8) -0.0015(6) 0.0071(6) 0.0012(6)
P4B 0.0303(8) 0.0278(8) 0.0345(8) 0.0043(6) -0.0126(6) 0.0018(6)
O14A 0.0217(17) 0.0210(19) 0.0170(17) -0.0005(14) -0.0011(13) 0.0002(13)
O19A 0.032(2) 0.020(2) 0.0180(18) 0.0054(15) -0.0031(15) -0.0028(14)
O1A 0.0192(16) 0.0197(15) 0.0186(14) -0.0012(15) 0.0003(14) 0.0026(11)
O4A 0.0204(18) 0.024(2) 0.0200(19) -0.0017(15) 0.0007(14) -0.0025(15)
O9A 0.0246(18) 0.0167(15) 0.0188(15) 0.0005(15) 0.0009(15) -0.0023(11)
O13A 0.0244(19) 0.031(2) 0.0210(18) -0.0012(16) -0.0009(14) 0.0009(15)
O11B 0.0185(18) 0.028(2) 0.033(2) -0.0061(15) 0.0044(16) -0.0012(16)
O16A 0.0248(19) 0.029(2) 0.0149(18) -0.0106(15) -0.0038(14) 0.0026(14)
O6A 0.0214(19) 0.029(2) 0.022(2) 0.0060(16) 0.0022(15) -0.0015(16)
O20A 0.035(2) 0.029(2) 0.023(2) 0.0047(18) -0.0038(16) -0.0033(17)
O1B 0.0202(18) 0.022(2) 0.0208(17) 0.0022(14) 0.0038(13) 0.0037(14)
O11A 0.0247(19) 0.0212(19) 0.0140(17) 0.0044(14) -0.0011(13) -0.0022(13)
O4B 0.0250(19) 0.019(2) 0.0265(19) -0.0013(15) 0.0000(15) 0.0005(14)
O17A 0.047(3) 0.025(2) 0.039(2) -0.0103(19) -0.024(2) 0.0026(18)
O5A 0.035(2) 0.0194(19) 0.0201(18) 0.0003(16) 0.0030(15) 0.0005(14)
O2A 0.0197(19) 0.033(2) 0.028(2) 0.0021(16) -0.0037(15) -0.0018(16)
O15A 0.0197(18) 0.032(2) 0.0196(18) -0.0009(16) -0.0003(14) 0.0020(15)
O19B 0.027(2) 0.033(2) 0.024(2) -0.0045(16) -0.0024(15) -0.0064(16)
O18A 0.031(2) 0.030(2) 0.032(2) -0.0028(17) -0.0101(17) -0.0022(17)
O6B 0.0240(19) 0.024(2) 0.0203(18) -0.0038(15) -0.0058(14) 0.0044(14)
O9B 0.0230(19) 0.027(2) 0.0218(18) 0.0053(15) -0.0007(14) 0.0051(14)
O10A 0.036(2) 0.023(2) 0.025(2) -0.0008(16) 0.0050(16) 0.0020(15)
O10B 0.033(2) 0.031(2) 0.026(2) 0.0048(17) 0.0066(17) 0.0028(16)
O8A 0.023(2) 0.030(2) 0.033(2) 0.0032(16) -0.0007(16) -0.0072(17)
O3B 0.021(2) 0.051(3) 0.034(2) 0.0014(19) -0.0024(17) 0.001(2)
O2B 0.035(2) 0.021(2) 0.028(2) 0.0017(16) -0.0006(17) -0.0056(15)
O14B 0.0210(18) 0.027(2) 0.0228(18) -0.0009(15) 0.0044(14) 0.0024(14)
O16B 0.0220(19) 0.036(2) 0.0239(19) 0.0060(16) -0.0058(15) -0.0004(16)
O8B 0.029(2) 0.030(2) 0.026(2) -0.0052(17) 0.0045(16) -0.0059(16)
O3A 0.031(2) 0.024(2) 0.040(2) -0.0060(17) 0.0005(18) -0.0051(17)
O12A 0.030(2) 0.019(2) 0.026(2) 0.0063(15) -0.0027(16) 0.0041(14)
O7A 0.049(3) 0.025(2) 0.045(3) 0.014(2) 0.001(2) 0.0001(19)
O15B 0.040(2) 0.047(3) 0.026(2) 0.014(2) -0.0010(17) 0.0037(19)
O5B 0.041(3) 0.033(2) 0.024(2) -0.0029(19) -0.0086(18) 0.0045(16)
N3A 0.023(2) 0.022(2) 0.0128(16) -0.0041(17) -0.0023(14) 0.0004(13)
O20B 0.049(3) 0.060(3) 0.032(2) -0.023(3) -0.007(2) 0.005(2)
O7B 0.0184(19) 0.065(3) 0.028(2) 0.001(2) 0.0006(16) 0.001(2)
O13B 0.031(2) 0.053(3) 0.044(3) -0.009(2) 0.003(2) 0.003(2)
N2A 0.017(2) 0.029(3) 0.036(3) 0.0019(18) 0.0028(18) -0.007(2)
N1B 0.036(3) 0.027(3) 0.019(2) 0.001(2) 0.0051(18) -0.0023(18)
N1A 0.022(2) 0.023(2) 0.026(2) 0.0012(17) 0.0002(17) 0.0048(17)
O12B 0.060(3) 0.032(3) 0.031(2) 0.006(2) -0.001(2) 0.0081(18)
N4A 0.030(2) 0.025(2) 0.0164(17) 0.005(2) -0.0042(17) -0.0014(14)
N3B 0.031(3) 0.027(3) 0.038(3) -0.001(2) 0.019(2) 0.004(2)
O18B 0.092(4) 0.035(3) 0.032(3) 0.014(3) -0.015(3) 0.001(2)
C27A 0.023(3) 0.018(3) 0.025(3) 0.0087(19) -0.0057(19) -0.0061(19)
O17B 0.030(3) 0.098(5) 0.055(3) 0.010(3) -0.010(2) 0.007(3)
C3A 0.026(3) 0.013(2) 0.027(2) 0.0000(18) -0.005(2) -0.0001(16)
N2B 0.040(3) 0.030(3) 0.016(2) 0.001(2) -0.0113(18) 0.0001(18)
C11A 0.024(3) 0.016(2) 0.025(2) 0.0031(19) -0.0043(19) 0.0003(17)
C1A 0.026(3) 0.037(4) 0.037(3) 0.010(2) -0.010(2) 0.003(3)
C5A 0.061(4) 0.019(3) 0.030(3) 0.002(3) 0.005(3) 0.010(2)
C19A 0.017(2) 0.019(3) 0.028(3) -0.0076(19) -0.0051(19) 0.0024(19)
C11B 0.021(3) 0.026(3) 0.030(3) 0.005(2) 0.001(2) 0.001(2)
C10A 0.032(3) 0.031(3) 0.045(4) -0.005(3) 0.001(3) 0.001(3)
C28A 0.042(3) 0.017(3) 0.027(3) 0.005(2) 0.014(2) 0.001(2)
C16B 0.034(3) 0.023(3) 0.029(3) 0.003(2) -0.006(2) 0.003(2)
C4B 0.028(3) 0.029(3) 0.030(3) 0.002(2) 0.003(2) -0.001(2)
C19B 0.015(2) 0.032(3) 0.040(3) 0.000(2) -0.003(2) -0.009(2)
C18A 0.040(4) 0.035(4) 0.038(3) -0.006(3) -0.013(3) 0.001(3)
C8A 0.025(3) 0.025(3) 0.032(3) 0.003(2) 0.002(2) 0.005(2)
C10B 0.029(3) 0.041(4) 0.024(3) 0.005(3) 0.009(2) -0.004(2)
C12A 0.026(3) 0.022(3) 0.033(3) 0.005(2) -0.002(2) -0.005(2)
C15A 0.046(4) 0.022(3) 0.036(3) 0.003(3) 0.001(3) -0.011(2)
C6A 0.058(5) 0.022(3) 0.043(4) 0.005(3) -0.014(3) 0.001(3)
C22A 0.045(4) 0.013(3) 0.051(4) 0.000(2) 0.002(3) -0.005(2)
N4B 0.042(3) 0.028(3) 0.054(4) 0.003(2) -0.025(3) 0.000(2)
C14B 0.026(3) 0.035(4) 0.038(3) 0.007(2) 0.003(2) 0.003(3)
C4A 0.046(4) 0.028(3) 0.024(3) -0.006(3) 0.007(3) 0.004(2)
C12B 0.034(3) 0.037(4) 0.026(3) 0.016(3) -0.004(2) 0.004(2)
C5B 0.035(3) 0.037(4) 0.043(4) -0.005(3) 0.011(3) 0.007(3)
C8B 0.030(3) 0.029(3) 0.030(3) -0.010(2) -0.003(2) 0.008(2)
C16A 0.041(3) 0.025(3) 0.027(3) -0.006(2) 0.008(2) 0.000(2)
C13B 0.035(3) 0.044(4) 0.034(3) 0.015(3) 0.002(3) 0.000(3)
C26A 0.026(3) 0.033(3) 0.037(3) 0.004(2) -0.006(2) 0.003(3)
C23A 0.047(4) 0.022(3) 0.039(4) -0.002(3) 0.011(3) -0.009(2)
C14A 0.044(4) 0.023(3) 0.040(4) -0.014(3) -0.002(3) -0.004(2)
C3B 0.028(3) 0.016(3) 0.033(3) -0.001(2) 0.000(2) 0.002(2)
C15B 0.030(3) 0.036(4) 0.042(4) 0.008(3) -0.009(3) 0.001(3)
C20A 0.053(4) 0.024(3) 0.028(3) -0.006(3) -0.005(3) 0.001(2)
C29B 0.030(3) 0.041(4) 0.056(4) -0.004(3) -0.009(3) 0.006(3)
C24A 0.041(3) 0.024(3) 0.023(3) -0.009(2) 0.010(2) -0.001(2)
C28B 0.024(3) 0.045(4) 0.035(3) 0.001(3) -0.011(2) 0.008(3)
C24B 0.019(3) 0.033(4) 0.056(4) -0.002(2) 0.006(3) 0.004(3)
C20B 0.038(4) 0.047(4) 0.035(3) -0.005(3) 0.005(3) -0.023(3)
C31A 0.053(4) 0.017(3) 0.077(6) 0.006(3) -0.023(4) -0.014(3)
C13A 0.026(3) 0.027(3) 0.057(4) -0.008(2) 0.009(3) -0.010(3)
C27B 0.022(3) 0.029(3) 0.035(3) 0.004(2) -0.003(2) -0.008(2)
C7B 0.031(3) 0.050(4) 0.032(3) -0.009(3) 0.001(3) 0.003(3)
C29A 0.052(4) 0.030(3) 0.034(3) 0.007(3) 0.007(3) 0.012(2)
C31B 0.044(4) 0.042(4) 0.053(5) 0.006(3) -0.011(3) -0.023(3)
C23B 0.027(3) 0.035(4) 0.084(6) -0.004(3) -0.015(4) 0.008(4)
C6B 0.029(3) 0.040(4) 0.053(4) -0.011(3) -0.002(3) 0.001(3)
C21B 0.032(4) 0.066(6) 0.063(5) -0.003(3) 0.005(3) -0.034(4)
C1B 0.057(4) 0.022(3) 0.039(4) -0.005(3) -0.009(3) -0.001(2)
C17A 0.054(4) 0.034(4) 0.038(4) 0.009(3) 0.001(3) 0.010(3)
C21A 0.053(4) 0.018(3) 0.052(4) -0.007(3) -0.005(3) 0.011(3)
C30B 0.035(4) 0.040(4) 0.066(5) -0.003(3) -0.010(3) -0.005(3)
C32B 0.026(3) 0.043(4) 0.038(3) 0.006(3) -0.004(2) -0.021(3)
C30A 0.040(4) 0.018(3) 0.064(5) -0.002(3) 0.004(3) 0.002(3)
C32A 0.062(5) 0.028(3) 0.041(4) 0.013(3) -0.019(3) -0.018(3)
C7A 0.033(3) 0.030(4) 0.050(4) 0.011(3) 0.007(3) 0.004(3)
C18B 0.040(4) 0.079(6) 0.051(5) 0.012(4) 0.004(3) 0.022(4)
C2A 0.073(6) 0.037(4) 0.057(5) -0.021(4) 0.007(4) 0.000(3)
C25A 0.076(6) 0.033(4) 0.053(5) -0.004(4) -0.027(4) -0.002(3)
C22B 0.028(4) 0.048(5) 0.100(7) 0.006(3) -0.004(4) -0.040(5)
C25B 0.039(5) 0.131(10) 0.053(5) -0.008(5) -0.015(4) 0.008(6)
C17B 0.147(10) 0.043(5) 0.040(5) 0.019(6) 0.002(5) 0.011(4)
C2B 0.031(4) 0.050(5) 0.087(6) -0.004(3) -0.007(4) 0.003(4)
C9B 0.024(3) 0.103(7) 0.049(5) 0.005(4) -0.004(3) -0.009(5)
C9A 0.120(10) 0.028(5) 0.096(8) 0.010(5) -0.012(7) -0.006(4)
C26B 0.119(9) 0.044(6) 0.084(8) -0.013(6) 0.017(7) 0.006(5)

loop_
_atom_type_symbol
_atom_type_description
_atom_type_scat_dispersion_real
_atom_type_scat_dispersion_imag
_atom_type_scat_source
C C 0.0033 0.0016 'International Tables Vol C Tables 4.2.6.8 and 6.1.1.4'
H H 0.0000 0.0000 'International Tables Vol C Tables 4.2.6.8 and 6.1.1.4'
N N 0.0061 0.0033 'International Tables Vol C Tables 4.2.6.8 and 6.1.1.4'
O O 0.0106 0.0060 'International Tables Vol C Tables 4.2.6.8 and 6.1.1.4'
P P 0.1023 0.0942 'International Tables Vol C Tables 4.2.6.8 and 6.1.1.4'
S S 0.1246 0.1234 'International Tables Vol C Tables 4.2.6.8 and 6.1.1.4'
Nd Nd -0.1943 3.0179 'International Tables Vol C Tables 4.2.6.8 and 6.1.1.4'
Na Na 0.0362 0.0249 'International Tables Vol C Tables 4.2.6.8 and 6.1.1.4'

loop_
_geom_angle_atom_site_label_1
_geom_angle_atom_site_label_2
_geom_angle_atom_site_label_3
_geom_angle_site_symmetry_1
_geom_angle_site_symmetry_3
_geom_angle
O10A Na1A O20A 2_554 . 97.60(16)
O10A Na1A O5A 2_554 . 169.50(17)
O20A Na1A O5A . . 90.13(15)
O10A Na1A O15A 2_554 2_554 88.43(15)
O20A Na1A O15A . 2_554 119.79(16)
O5A Na1A O15A . 2_554 93.91(15)
O10A Na1A N3A 2_554 2_554 84.84(14)
O20A Na1A N3A . 2_554 177.28(17)
O5A Na1A N3A . 2_554 87.60(14)
O15A Na1A N3A 2_554 2_554 58.92(13)
O10A Na1A N4A 2_554 . 92.63(15)
O20A Na1A N4A . . 58.69(15)
O5A Na1A N4A . . 85.30(14)
O15A Na1A N4A 2_554 . 178.26(16)
N3A Na1A N4A 2_554 . 122.54(16)
O15B Na1B O20B . 2_454 106.9(2)
O15B Na1B O5B . 2_454 104.8(2)
O20B Na1B O5B 2_454 2_454 109.55(17)
O15B Na1B O10B . . 106.11(17)
O20B Na1B O10B 2_454 . 105.98(19)
O5B Na1B O10B 2_454 . 122.60(19)
O6A Nd1A O4A . . 98.22(12)
O6A Nd1A O16A . . 87.85(14)
O4A Nd1A O16A . . 144.23(13)
O6A Nd1A O11A . . 145.13(13)
O4A Nd1A O11A . . 86.74(13)
O16A Nd1A O11A . . 108.08(14)
O6A Nd1A O9A . . 72.03(13)
O4A Nd1A O9A . . 74.65(12)
O16A Nd1A O9A . . 139.73(12)
O11A Nd1A O9A . . 76.19(11)
O6A Nd1A O1A . . 73.58(13)
O4A Nd1A O1A . . 72.22(12)
O16A Nd1A O1A . . 75.91(12)
O11A Nd1A O1A . . 139.56(12)
O9A Nd1A O1A . . 127.34(11)
O6A Nd1A O19A . . 142.77(13)
O4A Nd1A O19A . . 81.60(13)
O16A Nd1A O19A . . 72.94(12)
O11A Nd1A O19A . . 72.07(12)
O9A Nd1A O19A . . 141.11(12)
O1A Nd1A O19A . . 70.97(12)
O6A Nd1A O14A . . 82.82(13)
O4A Nd1A O14A . . 143.65(12)
O16A Nd1A O14A . . 71.97(12)
O11A Nd1A O14A . . 73.57(11)
O9A Nd1A O14A . . 71.17(11)
O1A Nd1A O14A . . 140.54(12)
O19A Nd1A O14A . . 118.92(13)
O1B Nd1B O16B . . 137.22(12)
O1B Nd1B O11B . . 105.85(13)
O16B Nd1B O11B . . 90.45(15)
O1B Nd1B O6B . . 90.24(14)
O16B Nd1B O6B . . 104.06(13)
O11B Nd1B O6B . . 137.53(13)
O1B Nd1B O19B . . 74.81(13)
O16B Nd1B O19B . . 72.93(13)
O11B Nd1B O19B . . 72.56(13)
O6B Nd1B O19B . . 149.77(13)
O1B Nd1B O14B . . 150.42(12)
O16B Nd1B O14B . . 71.95(13)
O11B Nd1B O14B . . 72.82(13)
O6B Nd1B O14B . . 74.26(13)
O19B Nd1B O14B . . 129.64(13)
O1B Nd1B O4B . . 71.67(12)
O16B Nd1B O4B . . 74.48(13)
O11B Nd1B O4B . . 149.32(13)
O6B Nd1B O4B . . 72.89(12)
O19B Nd1B O4B . . 77.46(13)
O14B Nd1B O4B . . 124.66(12)
O1B Nd1B O9B . . 73.23(12)
O16B Nd1B O9B . . 149.40(13)
O11B Nd1B O9B . . 74.40(13)
O6B Nd1B O9B . . 73.19(13)
O19B Nd1B O9B . . 124.70(13)
O14B Nd1B O9B . . 78.15(12)
O4B Nd1B O9B . . 130.28(13)
O5A S1A O1A . . 113.9(2)
O5A S1A N1A . . 109.6(2)
O1A S1A N1A . . 113.6(2)
O5A S1A C3A . . 106.3(2)
O1A S1A C3A . . 104.3(2)
N1A S1A C3A . . 108.5(2)
O4A P1A O2A . . 112.4(2)
O4A P1A O3A . . 107.7(2)
O2A P1A O3A . . 101.9(2)
O4A P1A N1A . . 117.2(2)
O2A P1A N1A . . 106.2(2)
O3A P1A N1A . . 110.3(2)
O20A S4A O19A . . 113.9(2)
O20A S4A N4A . . 109.1(2)
O19A S4A N4A . . 113.9(2)
O20A S4A C27A . . 107.9(3)
O19A S4A C27A . . 104.2(2)
N4A S4A C27A . . 107.5(2)
O20A S4A Na1A . . 51.33(16)
O19A S4A Na1A . . 126.23(17)
N4A S4A Na1A . . 58.53(16)
C27A S4A Na1A . . 129.45(18)
O10A S2A O9A . . 114.3(2)
O10A S2A N2A . . 110.1(3)
O9A S2A N2A . . 113.4(2)
O10A S2A C11A . . 105.5(2)
O9A S2A C11A . . 104.3(2)
N2A S2A C11A . . 108.5(2)
O15A S3A O14A . . 114.6(2)
O15A S3A N3A . . 107.9(2)
O14A S3A N3A . . 113.9(2)
O15A S3A C19A . . 108.2(2)
O14A S3A C19A . . 104.9(2)
N3A S3A C19A . . 107.0(2)
O15A S3A Na1A . 2 52.38(15)
O14A S3A Na1A . 2 125.82(16)
N3A S3A Na1A . 2 56.38(15)
C19A S3A Na1A . 2 129.24(19)
O11A P3A O12A . . 108.3(2)
O11A P3A O13A . . 113.0(2)
O12A P3A O13A . . 101.9(2)
O11A P3A N3A . . 116.8(2)
O12A P3A N3A . . 109.9(2)
O13A P3A N3A . . 106.0(2)
O15B S3B O14B . . 113.0(3)
O15B S3B N3B . . 110.8(3)
O14B S3B N3B . . 114.4(2)
O15B S3B C19B . . 105.3(3)
O14B S3B C19B . . 106.8(3)
N3B S3B C19B . . 105.8(3)
O14B S3B Na1B . . 109.83(16)
N3B S3B Na1B . . 90.8(2)
C19B S3B Na1B . . 128.4(2)
O4B S1B O5B . . 113.6(3)
O4B S1B N1B . . 114.0(2)
O5B S1B N1B . . 110.9(3)
O4B S1B C3B . . 106.0(3)
O5B S1B C3B . . 104.3(3)
N1B S1B C3B . . 107.3(3)
O4B S1B Na1B . 2_455 108.17(17)
N1B S1B Na1B . 2_455 84.05(19)
C3B S1B Na1B . 2_455 135.3(2)
O20B S4B O19B . . 112.8(3)
O20B S4B N4B . . 111.9(3)
O19B S4B N4B . . 113.7(3)
O20B S4B C27B . . 106.1(3)
O19B S4B C27B . . 105.8(3)
N4B S4B C27B . . 105.8(3)
O6B P2B O8B . . 112.8(2)
O6B P2B O7B . . 107.0(2)
O8B P2B O7B . . 100.3(2)
O6B P2B N2B . . 118.6(2)
O8B P2B N2B . . 106.0(2)
O7B P2B N2B . . 110.8(3)
O10B S2B O9B . . 113.9(2)
O10B S2B N2B . . 108.1(3)
O9B S2B N2B . . 114.8(2)
O10B S2B C11B . . 105.5(3)
O9B S2B C11B . . 106.7(2)
N2B S2B C11B . . 107.4(3)
O9B S2B Na1B . . 110.68(17)
N2B S2B Na1B . . 77.58(19)
C11B S2B Na1B . . 135.7(2)
O6A P2A O7A . . 107.5(2)
O6A P2A O8A . . 112.1(2)
O7A P2A O8A . . 101.5(3)
O6A P2A N2A . . 117.4(2)
O7A P2A N2A . . 110.5(3)
O8A P2A N2A . . 106.8(2)
O16A P4A O17A . . 108.5(2)
O16A P4A O18A . . 113.1(2)
O17A P4A O18A . . 101.4(2)
O16A P4A N4A . . 116.1(2)
O17A P4A N4A . . 110.0(3)
O18A P4A N4A . . 106.8(2)
O1B P1B N1B . . 115.8(2)
O1B P1B O2B . . 113.4(2)
N1B P1B O2B . . 108.2(2)
O1B P1B O3B . . 111.6(2)
N1B P1B O3B . . 109.4(3)
O2B P1B O3B . . 96.7(2)
O11B P3B O13B . . 112.0(3)
O11B P3B O12B . . 108.0(3)
O13B P3B O12B . . 102.1(3)
O11B P3B N3B . . 117.3(2)
O13B P3B N3B . . 107.7(3)
O12B P3B N3B . . 108.7(3)
O16B P4B O17B . . 106.4(3)
O16B P4B O18B . . 112.6(3)
O17B P4B O18B . . 102.1(3)
O16B P4B N4B . . 117.3(3)
O17B P4B N4B . . 109.5(3)
O18B P4B N4B . . 107.9(3)
S3A O14A Nd1A . . 137.7(2)
S4A O19A Nd1A . . 138.4(2)
S1A O1A Nd1A . . 140.9(2)
P1A O4A Nd1A . . 138.8(2)
S2A O9A Nd1A . . 140.9(2)
C18A O13A P3A . . 121.5(4)
P3B O11B Nd1B . . 139.6(2)
P4A O16A Nd1A . . 137.1(2)
P2A O6A Nd1A . . 139.2(2)
S4A O20A Na1A . . 100.6(2)
P1B O1B Nd1B . . 143.8(2)
P3A O11A Nd1A . . 136.1(2)
S1B O4B Nd1B . . 141.7(2)
C25A O17A P4A . . 121.4(5)
S1A O5A Na1A . . 142.3(2)
C1A O2A P1A . . 118.5(3)
S3A O15A Na1A . 2 99.42(19)
S4B O19B Nd1B . . 143.1(2)
C26A O18A P4A . . 121.9(4)
P2B O6B Nd1B . . 140.1(2)
S2B O9B Nd1B . . 141.2(2)
S2A O10A Na1A . 2 145.9(2)
S2B O10B Na1B . . 120.6(2)
C10A O8A P2A . . 118.0(4)
C2B O3B P1B . . 120.1(5)
C1B O2B P1B . . 120.6(4)
S3B O14B Nd1B . . 141.3(2)
P4B O16B Nd1B . . 141.3(2)
C10B O8B P2B . . 119.5(4)
C2A O3A P1A . . 118.5(4)
C17A O12A P3A . . 121.2(4)
C9A O7A P2A . . 119.0(5)
S3B O15B Na1B . . 137.5(3)
S1B O5B Na1B . 2_455 123.5(3)
S3A N3A P3A . . 122.8(2)
S3A N3A Na1A . 2 92.54(19)
P3A N3A Na1A . 2 142.2(2)
S4B O20B Na1B . 2_455 141.3(3)
C9B O7B P2B . . 119.7(4)
C18B O13B P3B . . 121.9(5)
S2A N2A P2A . . 126.7(3)
P1B N1B S1B . . 129.5(3)
S1A N1A P1A . . 126.5(3)
C17B O12B P3B . . 121.9(5)
S4A N4A P4A . . 123.3(2)
S4A N4A Na1A . . 90.5(2)
P4A N4A Na1A . . 143.0(2)
S3B N3B P3B . . 130.3(3)
C26B O18B P4B . . 118.4(6)
C32A C27A C28A . . 119.6(6)
C32A C27A S4A . . 119.7(5)
C28A C27A S4A . . 120.7(4)
C25B O17B P4B . . 125.0(5)
C8A C3A C4A . . 120.4(5)
C8A C3A S1A . . 120.8(4)
C4A C3A S1A . . 118.8(4)
S2B N2B P2B . . 124.9(3)
C12A C11A C16A . . 122.0(5)
C12A C11A S2A . . 119.2(4)
C16A C11A S2A . . 118.8(4)
O2A C1A H1AA . . 109.5
O2A C1A H1AB . . 109.5
H1AA C1A H1AB . . 109.5
O2A C1A H1AC . . 109.5
H1AA C1A H1AC . . 109.5
H1AB C1A H1AC . . 109.5
C4A C5A C6A . . 121.2(6)
C4A C5A H5AA . . 119.4
C6A C5A H5AA . . 119.4
C24A C19A C20A . . 121.1(5)
C24A C19A S3A . . 119.8(4)
C20A C19A S3A . . 119.1(4)
C12B C11B C16B . . 120.3(5)
C12B C11B S2B . . 119.5(4)
C16B C11B S2B . . 120.2(4)
O8A C10A H10A . . 109.5
O8A C10A H10B . . 109.5
H10A C10A H10B . . 109.5
O8A C10A H10C . . 109.5
H10A C10A H10C . . 109.5
H10B C10A H10C . . 109.5
C27A C28A C29A . . 120.9(6)
C27A C28A H28A . . 119.6
C29A C28A H28A . . 119.6
C11B C16B C15B . . 119.2(6)
C11B C16B H16A . . 120.4
C15B C16B H16A . . 120.4
C5B C4B C3B . . 118.9(6)
C5B C4B H4BA . . 120.6
C3B C4B H4BA . . 120.6
C24B C19B C20B . . 121.4(6)
C24B C19B S3B . . 119.0(5)
C20B C19B S3B . . 119.6(5)
O13A C18A H18A . . 109.5
O13A C18A H18B . . 109.5
H18A C18A H18B . . 109.5
O13A C18A H18C . . 109.5
H18A C18A H18C . . 109.5
H18B C18A H18C . . 109.5
C7A C8A C3A . . 119.2(6)
C7A C8A H8AA . . 120.4
C3A C8A H8AA . . 120.4
O8B C10B H10D . . 109.5
O8B C10B H10E . . 109.5
H10D C10B H10E . . 109.5
O8B C10B H10F . . 109.5
H10D C10B H10F . . 109.5
H10E C10B H10F . . 109.5
C13A C12A C11A . . 118.3(5)
C13A C12A H12A . . 120.9
C11A C12A H12A . . 120.9
C16A C15A C14A . . 120.7(5)
C16A C15A H15A . . 119.6
C14A C15A H15A . . 119.6
C5A C6A C7A . . 119.8(6)
C5A C6A H6AA . . 120.1
C7A C6A H6AA . . 120.1
C21A C22A C23A . . 119.6(6)
C21A C22A H22A . . 120.2
C23A C22A H22A . . 120.2
S4B N4B P4B . . 130.8(3)
C15B C14B C13B . . 120.8(6)
C15B C14B H14A . . 119.6
C13B C14B H14A . . 119.6
C5A C4A C3A . . 119.0(6)
C5A C4A H4AA . . 120.5
C3A C4A H4AA . . 120.5
C11B C12B C13B . . 119.5(5)
C11B C12B H12B . . 120.3
C13B C12B H12B . . 120.3
C6B C5B C4B . . 121.3(6)
C6B C5B H5BA . . 119.3
C4B C5B H5BA . . 119.3
C3B C8B C7B . . 119.9(6)
C3B C8B H8BA . . 120.1
C7B C8B H8BA . . 120.1
C15A C16A C11A . . 118.2(5)
C15A C16A H16B . . 120.9
C11A C16A H16B . . 120.9
C14B C13B C12B . . 119.2(6)
C14B C13B H13A . . 120.4
C12B C13B H13A . . 120.4
O18A C26A H26A . . 109.5
O18A C26A H26B . . 109.5
H26A C26A H26B . . 109.5
O18A C26A H26C . . 109.5
H26A C26A H26C . . 109.5
H26B C26A H26C . . 109.5
C22A C23A C24A . . 121.0(6)
C22A C23A H23A . . 119.5
C24A C23A H23A . . 119.5
C13A C14A C15A . . 120.2(5)
C13A C14A H14B . . 119.9
C15A C14A H14B . . 119.9
C8B C3B C4B . . 120.6(5)
C8B C3B S1B . . 119.4(4)
C4B C3B S1B . . 119.9(5)
C14B C15B C16B . . 120.9(6)
C14B C15B H15B . . 119.6
C16B C15B H15B . . 119.6
C21A C20A C19A . . 119.2(6)
C21A C20A H20A . . 120.4
C19A C20A H20A . . 120.4
C30B C29B C28B . . 120.6(7)
C30B C29B H29A . . 119.7
C28B C29B H29A . . 119.7
C19A C24A C23A . . 118.1(5)
C19A C24A H24A . . 120.9
C23A C24A H24A . . 120.9
C27B C28B C29B . . 118.6(6)
C27B C28B H28B . . 120.7
C29B C28B H28B . . 120.7
C23B C24B C19B . . 118.9(7)
C23B C24B H24B . . 120.6
C19B C24B H24B . . 120.6
C21B C20B C19B . . 118.8(8)
C21B C20B H20B . . 120.6
C19B C20B H20B . . 120.6
C32A C31A C30A . . 121.2(6)
C32A C31A H31A . . 119.4
C30A C31A H31A . . 119.4
C14A C13A C12A . . 120.6(6)
C14A C13A H13B . . 119.7
C12A C13A H13B . . 119.7
C32B C27B C28B . . 122.0(6)
C32B C27B S4B . . 119.4(5)
C28B C27B S4B . . 118.6(5)
C8B C7B C6B . . 119.9(6)
C8B C7B H7BA . . 120.1
C6B C7B H7BA . . 120.1
C28A C29A C30A . . 119.0(6)
C28A C29A H29B . . 120.5
C30A C29A H29B . . 120.5
C30B C31B C32B . . 120.2(7)
C30B C31B H31B . . 119.9
C32B C31B H31B . . 119.9
C24B C23B C22B . . 120.0(7)
C24B C23B H23B . . 120.0
C22B C23B H23B . . 120.0
C5B C6B C7B . . 119.3(6)
C5B C6B H6BA . . 120.3
C7B C6B H6BA . . 120.3
C20B C21B C22B . . 121.9(8)
C20B C21B H21A . . 119.1
C22B C21B H21A . . 119.1
O2B C1B H1BA . . 109.5
O2B C1B H1BB . . 109.5
H1BA C1B H1BB . . 109.5
O2B C1B H1BC . . 109.5
H1BA C1B H1BC . . 109.5
H1BB C1B H1BC . . 109.5
O12A C17A H17A . . 109.5
O12A C17A H17B . . 109.5
H17A C17A H17B . . 109.5
O12A C17A H17C . . 109.5
H17A C17A H17C . . 109.5
H17B C17A H17C . . 109.5
C20A C21A C22A . . 121.0(6)
C20A C21A H21B . . 119.5
C22A C21A H21B . . 119.5
C31B C30B C29B . . 120.4(7)
C31B C30B H30A . . 119.8
C29B C30B H30A . . 119.8
C27B C32B C31B . . 118.2(7)
C27B C32B H32A . . 120.9
C31B C32B H32A . . 120.9
C31A C30A C29A . . 119.2(6)
C31A C30A H30B . . 120.4
C29A C30A H30B . . 120.4
C31A C32A C27A . . 120.1(7)
C31A C32A H32B . . 120.0
C27A C32A H32B . . 120.0
C8A C7A C6A . . 120.3(6)
C8A C7A H7AA . . 119.8
C6A C7A H7AA . . 119.8
O13B C18B H18D . . 109.5
O13B C18B H18E . . 109.5
H18D C18B H18E . . 109.5
O13B C18B H18F . . 109.5
H18D C18B H18F . . 109.5
H18E C18B H18F . . 109.5
O3A C2A H2AA . . 109.5
O3A C2A H2AB . . 109.5
H2AA C2A H2AB . . 109.5
O3A C2A H2AC . . 109.5
H2AA C2A H2AC . . 109.5
H2AB C2A H2AC . . 109.5
O17A C25A H25A . . 109.5
O17A C25A H25B . . 109.5
H25A C25A H25B . . 109.5
O17A C25A H25C . . 109.5
H25A C25A H25C . . 109.5
H25B C25A H25C . . 109.5
C21B C22B C23B . . 119.0(7)
C21B C22B H22B . . 120.5
C23B C22B H22B . . 120.5
O17B C25B H25D . . 109.5
O17B C25B H25E . . 109.5
H25D C25B H25E . . 109.5
O17B C25B H25F . . 109.5
H25D C25B H25F . . 109.5
H25E C25B H25F . . 109.5
O12B C17B H17D . . 109.5
O12B C17B H17E . . 109.5
H17D C17B H17E . . 109.5
O12B C17B H17F . . 109.5
H17D C17B H17F . . 109.5
H17E C17B H17F . . 109.5
O3B C2B H2BA . . 109.5
O3B C2B H2BB . . 109.5
H2BA C2B H2BB . . 109.5
O3B C2B H2BC . . 109.5
H2BA C2B H2BC . . 109.5
H2BB C2B H2BC . . 109.5
O7B C9B H9BA . . 109.5
O7B C9B H9BB . . 109.5
H9BA C9B H9BB . . 109.5
O7B C9B H9BC . . 109.5
H9BA C9B H9BC . . 109.5
H9BB C9B H9BC . . 109.5
O7A C9A H9AA . . 109.5
O7A C9A H9AB . . 109.5
H9AA C9A H9AB . . 109.5
O7A C9A H9AC . . 109.5
H9AA C9A H9AC . . 109.5
H9AB C9A H9AC . . 109.5
O18B C26B H26D . . 109.5
O18B C26B H26E . . 109.5
H26D C26B H26E . . 109.5
O18B C26B H26F . . 109.5
H26D C26B H26F . . 109.5
H26E C26B H26F . . 109.5

loop_
_geom_bond_atom_site_label_1
_geom_bond_atom_site_label_2
_geom_bond_site_symmetry_2
_geom_bond_distance
_geom_bond_publ_flag
Na1A O10A 2_554 2.385(4) y
Na1A O20A . 2.411(4) y
Na1A O5A . 2.421(4) y
Na1A O15A 2_554 2.433(4) y
Na1A N3A 2_554 2.526(4) y
Na1A N4A . 2.589(5) y
Na1B O15B . 2.186(5) y
Na1B O20B 2_454 2.211(5) y
Na1B O5B 2_454 2.242(5) y
Na1B O10B . 2.261(4) y
Nd1A O6A . 2.362(4) y
Nd1A O4A . 2.375(4) y
Nd1A O16A . 2.406(4) y
Nd1A O11A . 2.409(4) y
Nd1A O9A . 2.478(3) y
Nd1A O1A . 2.485(3) y
Nd1A O19A . 2.492(4) y
Nd1A O14A . 2.515(4) y
Nd1B O1B . 2.368(4) y
Nd1B O16B . 2.372(4) y
Nd1B O11B . 2.380(4) y
Nd1B O6B . 2.382(4) y
Nd1B O19B . 2.484(4) y
Nd1B O14B . 2.493(4) y
Nd1B O4B . 2.513(4) y
Nd1B O9B . 2.509(4) y
S1A O5A . 1.442(4) n
S1A O1A . 1.465(3) n
S1A N1A . 1.547(5) n
S1A C3A . 1.767(5) n
P1A O4A . 1.482(4) n
P1A O2A . 1.570(4) n
P1A O3A . 1.576(4) n
P1A N1A . 1.595(5) n
S4A O20A . 1.452(4) n
S4A O19A . 1.461(4) n
S4A N4A . 1.561(4) n
S4A C27A . 1.769(5) n
S2A O10A . 1.450(4) n
S2A O9A . 1.462(4) n
S2A N2A . 1.561(5) n
S2A C11A . 1.783(5) n
S3A O15A . 1.452(4) n
S3A O14A . 1.453(4) n
S3A N3A . 1.566(4) n
S3A C19A . 1.766(5) n
S3A Na1A 2 3.030(2) n
P3A O11A . 1.495(4) n
P3A O12A . 1.563(4) n
P3A O13A . 1.570(4) n
P3A N3A . 1.599(4) n
S3B O15B . 1.435(4) n
S3B O14B . 1.467(4) n
S3B N3B . 1.530(5) n
S3B C19B . 1.761(6) n
S1B O4B . 1.462(4) n
S1B O5B . 1.467(4) n
S1B N1B . 1.567(5) n
S1B C3B . 1.770(6) n
S1B Na1B 2_455 3.287(2) n
S4B O20B . 1.431(5) n
S4B O19B . 1.459(4) n
S4B N4B . 1.521(6) n
S4B C27B . 1.769(6) n
P2B O6B . 1.488(4) n
P2B O8B . 1.570(4) n
P2B O7B . 1.589(4) n
P2B N2B . 1.591(5) n
S2B O10B . 1.442(4) n
S2B O9B . 1.456(4) n
S2B N2B . 1.578(5) n
S2B C11B . 1.767(5) n
P2A O6A . 1.486(4) n
P2A O7A . 1.565(5) n
P2A O8A . 1.567(4) n
P2A N2A . 1.584(5) n
P4A O16A . 1.483(4) n
P4A O17A . 1.564(4) n
P4A O18A . 1.569(4) n
P4A N4A . 1.601(5) n
P1B O1B . 1.485(4) n
P1B N1B . 1.560(5) n
P1B O2B . 1.565(4) n
P1B O3B . 1.574(4) n
P3B O11B . 1.493(4) n
P3B O13B . 1.555(5) n
P3B O12B . 1.562(5) n
P3B N3B . 1.600(5) n
P4B O16B . 1.484(4) n
P4B O17B . 1.559(6) n
P4B O18B . 1.570(5) n
P4B N4B . 1.589(6) n
O13A C18A . 1.442(8) n
O17A C25A . 1.438(8) n
O2A C1A . 1.461(7) n
O15A Na1A 2 2.433(4) n
O18A C26A . 1.469(7) n
O10A Na1A 2 2.385(4) n
O8A C10A . 1.458(7) n
O3B C2B . 1.396(8) n
O2B C1B . 1.440(8) n
O8B C10B . 1.454(6) n
O3A C2A . 1.457(8) n
O12A C17A . 1.445(7) n
O7A C9A . 1.422(10) n
O5B Na1B 2_455 2.242(5) n
N3A Na1A 2 2.526(4) n
O20B Na1B 2_455 2.211(5) n
O7B C9B . 1.446(8) n
O13B C18B . 1.429(9) n
O12B C17B . 1.396(9) n
O18B C26B . 1.375(11) n
C27A C32A . 1.373(7) n
C27A C28A . 1.379(8) n
O17B C25B . 1.422(9) n
C3A C8A . 1.385(7) n
C3A C4A . 1.403(7) n
C11A C12A . 1.390(8) n
C11A C16A . 1.395(7) n
C1A H1AA . 0.9600 n
C1A H1AB . 0.9600 n
C1A H1AC . 0.9600 n
C5A C4A . 1.367(8) n
C5A C6A . 1.369(10) n
C5A H5AA . 0.9300 n
C19A C24A . 1.385(8) n
C19A C20A . 1.390(8) n
C11B C12B . 1.388(8) n
C11B C16B . 1.388(7) n
C10A H10A . 0.9600 n
C10A H10B . 0.9600 n
C10A H10C . 0.9600 n
C28A C29A . 1.379(8) n
C28A H28A . 0.9300 n
C16B C15B . 1.389(8) n
C16B H16A . 0.9300 n
C4B C5B . 1.381(9) n
C4B C3B . 1.391(8) n
C4B H4BA . 0.9300 n
C19B C24B . 1.383(9) n
C19B C20B . 1.386(8) n
C18A H18A . 0.9600 n
C18A H18B . 0.9600 n
C18A H18C . 0.9600 n
C8A C7A . 1.379(8) n
C8A H8AA . 0.9300 n
C10B H10D . 0.9600 n
C10B H10E . 0.9600 n
C10B H10F . 0.9600 n
C12A C13A . 1.388(8) n
C12A H12A . 0.9300 n
C15A C16A . 1.378(8) n
C15A C14A . 1.391(9) n
C15A H15A . 0.9300 n
C6A C7A . 1.391(9) n
C6A H6AA . 0.9300 n
C22A C21A . 1.372(10) n
C22A C23A . 1.378(9) n
C22A H22A . 0.9300 n
C14B C15B . 1.369(9) n
C14B C13B . 1.372(9) n
C14B H14A . 0.9300 n
C4A H4AA . 0.9300 n
C12B C13B . 1.416(8) n
C12B H12B . 0.9300 n
C5B C6B . 1.376(10) n
C5B H5BA . 0.9300 n
C8B C3B . 1.382(8) n
C8B C7B . 1.384(8) n
C8B H8BA . 0.9300 n
C16A H16B . 0.9300 n
C13B H13A . 0.9300 n
C26A H26A . 0.9600 n
C26A H26B . 0.9600 n
C26A H26C . 0.9600 n
C23A C24A . 1.397(8) n
C23A H23A . 0.9300 n
C14A C13A . 1.378(9) n
C14A H14B . 0.9300 n
C15B H15B . 0.9300 n
C20A C21A . 1.373(8) n
C20A H20A . 0.9300 n
C29B C30B . 1.376(10) n
C29B C28B . 1.383(9) n
C29B H29A . 0.9300 n
C24A H24A . 0.9300 n
C28B C27B . 1.379(9) n
C28B H28B . 0.9300 n
C24B C23B . 1.382(9) n
C24B H24B . 0.9300 n
C20B C21B . 1.348(10) n
C20B H20B . 0.9300 n
C31A C32A . 1.367(9) n
C31A C30A . 1.372(11) n
C31A H31A . 0.9300 n
C13A H13B . 0.9300 n
C27B C32B . 1.369(8) n
C7B C6B . 1.399(9) n
C7B H7BA . 0.9300 n
C29A C30A . 1.400(9) n
C29A H29B . 0.9300 n
C31B C30B . 1.361(11) n
C31B C32B . 1.411(10) n
C31B H31B . 0.9300 n
C23B C22B . 1.394(12) n
C23B H23B . 0.9300 n
C6B H6BA . 0.9300 n
C21B C22B . 1.384(12) n
C21B H21A . 0.9300 n
C1B H1BA . 0.9600 n
C1B H1BB . 0.9600 n
C1B H1BC . 0.9600 n
C17A H17A . 0.9600 n
C17A H17B . 0.9600 n
C17A H17C . 0.9600 n
C21A H21B . 0.9300 n
C30B H30A . 0.9300 n
C32B H32A . 0.9300 n
C30A H30B . 0.9300 n
C32A H32B . 0.9300 n
C7A H7AA . 0.9300 n
C18B H18D . 0.9600 n
C18B H18E . 0.9600 n
C18B H18F . 0.9600 n
C2A H2AA . 0.9600 n
C2A H2AB . 0.9600 n
C2A H2AC . 0.9600 n
C25A H25A . 0.9600 n
C25A H25B . 0.9600 n
C25A H25C . 0.9600 n
C22B H22B . 0.9300 n
C25B H25D . 0.9600 n
C25B H25E . 0.9600 n
C25B H25F . 0.9600 n
C17B H17D . 0.9600 n
C17B H17E . 0.9600 n
C17B H17F . 0.9600 n
C2B H2BA . 0.9600 n
C2B H2BB . 0.9600 n
C2B H2BC . 0.9600 n
C9B H9BA . 0.9600 n
C9B H9BB . 0.9600 n
C9B H9BC . 0.9600 n
C9A H9AA . 0.9600 n
C9A H9AB . 0.9600 n
C9A H9AC . 0.9600 n
C26B H26D . 0.9600 n
C26B H26E . 0.9600 n
C26B H26F . 0.9600 n
